data_7230290
loop_
_publ_author_name
'Oberle, Carl D.'
'Bequette, Dylan G.'
'Brewer, Taylor K.'
'Terry, Traviona R. R.'
'Beatty, Alicia M.'

_publ_section_title
;
 \p-Choreography in aromatic ammonium formate solids
;
_journal_issue 13
_journal_name_full CrystEngComm
_journal_page_first 1899
_journal_paper_doi 10.1039/C8CE00198G
_journal_volume 20
_journal_year 2018
_chemical_formula_moiety 'C H O2, C12 H14 N'
_chemical_formula_sum 'C13 H15 N O2'
_chemical_formula_weight 217.26
_chemical_melting_point 431(2)
_chemical_name_systematic '1-Naphthylethylammonium Formate'
_space_group_crystal_system orthorhombic
_space_group_IT_number 29
_space_group_name_Hall 'P 2c -2ac'
_space_group_name_H-M_alt 'P c a 21'
_symmetry_space_group_name_Hall 'P 2c -2ac'
_symmetry_space_group_name_H-M 'P c a 21'
_atom_sites_solution_hydrogens difmap
_atom_sites_solution_primary direct
_audit_creation_date 2017-09-29
_audit_creation_method
;
Olex2 1.2
(compiled 2017.08.10 svn.r3458 for OlexSys, GUI svn.r5381)
;
_audit_update_record
;
2017-09-30 deposited with the CCDC.
2018-03-05 downloaded from the CCDC.
;
_cell_angle_alpha 90
_cell_angle_beta 90
_cell_angle_gamma 90
_cell_formula_units_Z 4
_cell_length_a 6.9086(3)
_cell_length_b 17.9665(7)
_cell_length_c 9.1840(3)
_cell_measurement_reflns_used 9951
_cell_measurement_temperature 111(2)
_cell_measurement_theta_max 30.98
_cell_measurement_theta_min 2.27
_cell_volume 1139.95(8)
_computing_cell_refinement 'SAINT v8.34A (Bruker, 2013)'
_computing_data_reduction 'SAINT v8.34A (Bruker, 2013)'
_computing_molecular_graphics 'Olex2 (Dolomanov et al., 2009)'
_computing_publication_material 'Olex2 (Dolomanov et al., 2009)'
_computing_structure_refinement 'XL (Sheldrick, 2008)'
_computing_structure_solution 'XS (Sheldrick, 2008)'
_diffrn_ambient_temperature 110.96
_diffrn_measured_fraction_theta_full 0.996
_diffrn_measured_fraction_theta_max 0.998
_diffrn_measurement_device_type 'Bruker APEX-II CCD'
_diffrn_measurement_method '\f and \w scans'
_diffrn_radiation_type MoK\a
_diffrn_radiation_wavelength 0.71073
_diffrn_reflns_av_R_equivalents 0.0242
_diffrn_reflns_av_unetI/netI 0.0149
_diffrn_reflns_Laue_measured_fraction_full 0.996
_diffrn_reflns_Laue_measured_fraction_max 0.998
_diffrn_reflns_limit_h_max 10
_diffrn_reflns_limit_h_min -10
_diffrn_reflns_limit_k_max 26
_diffrn_reflns_limit_k_min -26
_diffrn_reflns_limit_l_max 12
_diffrn_reflns_limit_l_min -13
_diffrn_reflns_number 25693
_diffrn_reflns_point_group_measured_fraction_full 0.997
_diffrn_reflns_point_group_measured_fraction_max 0.990
_diffrn_reflns_theta_full 25.242
_diffrn_reflns_theta_max 31.065
_diffrn_reflns_theta_min 2.267
_diffrn_standards_number 0
_exptl_absorpt_coefficient_mu 0.085
_exptl_absorpt_correction_T_max 0.7462
_exptl_absorpt_correction_T_min 0.7034
_exptl_absorpt_correction_type multi-scan
_exptl_absorpt_process_details
'SADABS-2014/5 (Bruker,2014/5) was used for absorption correction. wR2(int) was 0.0546 before and 0.0419 after correction. The Ratio of minimum to maximum transmission is 0.9426. The \l/2 correction factor is 0.00150.'
_exptl_crystal_colour colourless
_exptl_crystal_colour_primary colourless
_exptl_crystal_density_diffrn 1.266
_exptl_crystal_description plate
_exptl_crystal_F_000 464
_exptl_crystal_recrystallization_method 'Re-crystallisation from solvent: Toluene'
_exptl_crystal_size_max 0.471
_exptl_crystal_size_mid 0.34
_exptl_crystal_size_min 0.148
_refine_diff_density_max 0.330
_refine_diff_density_min -0.150
_refine_diff_density_rms 0.040
_refine_ls_abs_structure_details
;
 Flack x determined using 1592 quotients [(I+)-(I-)]/[(I+)+(I-)]
 (Parsons, Flack and Wagner, Acta Cryst. B69 (2013) 249-259).
;
_refine_ls_abs_structure_Flack 0.6(2)
_refine_ls_extinction_method none
_refine_ls_goodness_of_fit_ref 1.040
_refine_ls_hydrogen_treatment refall
_refine_ls_matrix_type full
_refine_ls_number_parameters 205
_refine_ls_number_reflns 3610
_refine_ls_number_restraints 1
_refine_ls_restrained_S_all 1.040
_refine_ls_R_factor_all 0.0313
_refine_ls_R_factor_gt 0.0299
_refine_ls_shift/su_max 0.000
_refine_ls_shift/su_mean 0.000
_refine_ls_structure_factor_coef Fsqd
_refine_ls_weighting_details 'w=1/[\s^2^(Fo^2^)+(0.0550P)^2^+0.1110P] where P=(Fo^2^+2Fc^2^)/3'
_refine_ls_weighting_scheme calc
_refine_ls_wR_factor_gt 0.0793
_refine_ls_wR_factor_ref 0.0810
_reflns_Friedel_coverage 0.873
_reflns_Friedel_fraction_full 0.998
_reflns_Friedel_fraction_max 0.981
_reflns_number_gt 3494
_reflns_number_total 3610
_reflns_threshold_expression 'I > 2\s(I)'
_cod_data_source_file c8ce00198g1.cif
_cod_data_source_block ab53716a
_cod_depositor_comments
;
The following automatic conversions were performed:

'_chemical_melting_point' value '429.15-433.15' was changed to
'431(2)' - the average value was taken and precision was estimated.

Automatic conversion script
Id: cif_fix_values 4973 2017-02-22 13:04:09Z antanas 

 Adding full bibliography for 7230287--7230294.cif.
;
_cod_database_code 7230290
_shelxl_version_number 2014-3
_shelx_space_group_comment
;
The symmetry employed for this shelxl refinement is uniquely defined
by the following loop, which should always be used as a source of
symmetry information in preference to the above space-group names.
They are only intended as comments.
;
_shelx_estimated_absorpt_t_max 0.987
_shelx_estimated_absorpt_t_min 0.961
_olex2_refinement_description
;
;
_olex2_submission_special_instructions 'No special instructions were received'

loop_
_space_group_symop_operation_xyz
'x, y, z'
'-x, -y, z+1/2'
'-x+1/2, y, z+1/2'
'x+1/2, -y, z'

loop_
_atom_site_label
_atom_site_type_symbol
_atom_site_fract_x
_atom_site_fract_y
_atom_site_fract_z
_atom_site_U_iso_or_equiv
_atom_site_adp_type
_atom_site_occupancy
_atom_site_site_symmetry_order
_atom_site_calc_flag
O O 0.66665(13) 0.46857(5) 0.23569(11) 0.01953(19) Uani 1 1 d
O1 O 0.69585(14) 0.58349(5) 0.32776(12) 0.0234(2) Uani 1 1 d
C2 C 0.69652(16) 0.53778(7) 0.22576(15) 0.0172(2) Uani 1 1 d
H2 H 0.720(3) 0.5541(10) 0.125(2) 0.022(4) Uiso 1 1 d
N5 N 0.65543(16) 0.40240(5) 0.96684(12) 0.01613(19) Uani 1 1 d
H5A H 0.533(3) 0.4088(12) 0.937(3) 0.032(5) Uiso 1 1 d
H5B H 0.663(3) 0.4204(12) 1.056(2) 0.024(5) Uiso 1 1 d
H5C H 0.731(4) 0.4302(12) 0.906(3) 0.032(5) Uiso 1 1 d
C3 C 0.56944(15) 0.19472(7) 0.97995(13) 0.0149(2) Uani 1 1 d
C4 C 0.32098(18) 0.17119(7) 1.16722(16) 0.0202(2) Uani 1 1 d
H4 H 0.231(3) 0.1386(12) 1.210(3) 0.031(5) Uiso 1 1 d
C6 C 0.57855(15) 0.27058(6) 1.02818(12) 0.0137(2) Uani 1 1 d
C7 C 0.43874(17) 0.14485(7) 1.05105(14) 0.0175(2) Uani 1 1 d
C8 C 0.72076(16) 0.32336(6) 0.95665(13) 0.0142(2) Uani 1 1 d
H8 H 0.721(2) 0.3124(9) 0.853(2) 0.011(4) Uiso 1 1 d
C9 C 0.68275(17) 0.16657(7) 0.86242(15) 0.0181(2) Uani 1 1 d
H9 H 0.776(3) 0.1995(11) 0.816(2) 0.022(4) Uiso 1 1 d
C10 C 0.46083(17) 0.29362(7) 1.14061(13) 0.0162(2) Uani 1 1 d
H10 H 0.465(3) 0.3459(11) 1.174(2) 0.021(4) Uiso 1 1 d
C11 C 0.42849(18) 0.06957(7) 1.00376(16) 0.0216(3) Uani 1 1 d
H11 H 0.339(3) 0.0354(12) 1.058(3) 0.031(6) Uiso 1 1 d
C12 C 0.66714(19) 0.09334(7) 0.81860(17) 0.0225(3) Uani 1 1 d
H12 H 0.744(4) 0.0752(11) 0.737(3) 0.030(5) Uiso 1 1 d
C13 C 0.33162(17) 0.24403(7) 1.21073(14) 0.0192(2) Uani 1 1 d
H13 H 0.255(3) 0.2612(11) 1.285(2) 0.024(4) Uiso 1 1 d
C14 C 0.92488(17) 0.31693(7) 1.02046(15) 0.0185(2) Uani 1 1 d
H14A H 1.011(3) 0.3498(12) 0.969(3) 0.031(5) Uiso 1 1 d
H14B H 0.923(3) 0.3342(12) 1.122(3) 0.033(6) Uiso 1 1 d
H14C H 0.969(3) 0.2640(12) 1.016(3) 0.033(5) Uiso 1 1 d
C15 C 0.5396(2) 0.04426(7) 0.89072(17) 0.0243(3) Uani 1 1 d
H15 H 0.531(3) -0.0074(11) 0.857(2) 0.028(5) Uiso 1 1 d

loop_
_atom_site_aniso_label
_atom_site_aniso_U_11
_atom_site_aniso_U_22
_atom_site_aniso_U_33
_atom_site_aniso_U_23
_atom_site_aniso_U_13
_atom_site_aniso_U_12
O 0.0242(4) 0.0178(4) 0.0166(4) 0.0016(3) -0.0028(3) -0.0030(3)
O1 0.0225(4) 0.0225(4) 0.0251(5) -0.0070(4) 0.0044(4) -0.0015(3)
C2 0.0161(4) 0.0187(5) 0.0167(5) 0.0007(4) 0.0011(4) 0.0020(4)
N5 0.0198(4) 0.0142(4) 0.0144(5) 0.0015(4) -0.0012(4) -0.0018(3)
C3 0.0131(4) 0.0148(5) 0.0167(5) 0.0022(4) -0.0019(4) -0.0011(3)
C4 0.0166(5) 0.0224(6) 0.0216(6) 0.0056(4) 0.0000(4) -0.0045(4)
C6 0.0128(4) 0.0139(4) 0.0145(5) 0.0022(4) -0.0014(4) -0.0009(3)
C7 0.0149(5) 0.0169(5) 0.0208(6) 0.0042(4) -0.0037(4) -0.0028(4)
C8 0.0155(5) 0.0134(4) 0.0137(5) 0.0012(4) 0.0003(4) -0.0015(3)
C9 0.0161(5) 0.0169(5) 0.0215(6) -0.0012(4) 0.0003(4) -0.0003(4)
C10 0.0152(5) 0.0173(5) 0.0162(5) 0.0018(4) -0.0001(4) -0.0002(4)
C11 0.0204(5) 0.0160(5) 0.0283(7) 0.0039(5) -0.0051(5) -0.0043(4)
C12 0.0208(5) 0.0182(5) 0.0285(7) -0.0044(5) -0.0017(5) 0.0020(4)
C13 0.0149(5) 0.0239(6) 0.0186(5) 0.0031(4) 0.0025(4) -0.0011(4)
C14 0.0148(5) 0.0229(5) 0.0177(5) 0.0013(4) -0.0008(4) -0.0023(4)
C15 0.0235(6) 0.0157(5) 0.0338(8) -0.0014(5) -0.0069(5) -0.0005(4)

loop_
_atom_type_symbol
_atom_type_description
_atom_type_scat_dispersion_real
_atom_type_scat_dispersion_imag
_atom_type_scat_source
C C 0.0033 0.0016 'International Tables Vol C Tables 4.2.6.8 and 6.1.1.4'
H H 0.0000 0.0000 'International Tables Vol C Tables 4.2.6.8 and 6.1.1.4'
N N 0.0061 0.0033 'International Tables Vol C Tables 4.2.6.8 and 6.1.1.4'
O O 0.0106 0.0060 'International Tables Vol C Tables 4.2.6.8 and 6.1.1.4'

loop_
_geom_angle_atom_site_label_1
_geom_angle_atom_site_label_2
_geom_angle_atom_site_label_3
_geom_angle
O1 C2 O 126.43(13)
C7 C3 C6 118.82(10)
C9 C3 C6 123.14(10)
C9 C3 C7 118.04(11)
C13 C4 C7 120.38(11)
C3 C6 C8 119.28(10)
C10 C6 C3 119.40(10)
C10 C6 C8 121.30(10)
C4 C7 C3 119.68(11)
C11 C7 C3 119.20(12)
C11 C7 C4 121.12(11)
N5 C8 C6 111.84(9)
N5 C8 C14 109.03(9)
C6 C8 C14 112.58(10)
C12 C9 C3 121.06(12)
C6 C10 C13 121.59(11)
C15 C11 C7 121.31(12)
C9 C12 C15 120.49(13)
C4 C13 C10 120.14(12)
C11 C15 C12 119.89(12)

loop_
_geom_bond_atom_site_label_1
_geom_bond_atom_site_label_2
_geom_bond_distance
O C2 1.2638(15)
O1 C2 1.2459(17)
N5 C8 1.4931(15)
C3 C6 1.4345(15)
C3 C7 1.4299(15)
C3 C9 1.4261(17)
C4 C7 1.4227(19)
C4 C13 1.3703(19)
C6 C8 1.5153(15)
C6 C10 1.3780(16)
C7 C11 1.4222(17)
C8 C14 1.5315(16)
C9 C12 1.3801(17)
C10 C13 1.4160(16)
C11 C15 1.369(2)
C12 C15 1.412(2)
